data_4002863
loop_
_publ_author_name
'Yu, Muxin'
'Chen, Lian'
'Jiang, Feilong'
'Zhou, Kang'
'Liu, Caiping'
'Sun, Cai'
'Li, Xingjun'
'Yang, Yan'
'Hong, Maochun'

_publ_section_title
;
 Cation-Induced Strategy toward an Hourglass-Shaped Cu6I7-- Cluster and
 Its Color-Tunable Luminescence
;
_journal_issue 19
_journal_name_full 'Chemistry of Materials'
_journal_page_first 8093
_journal_paper_doi 10.1021/acs.chemmater.7b01790
_journal_volume 29
_journal_year 2017
_chemical_formula_sum 'C30 H30 Cu6 I7 N12 O2 P2'
_chemical_formula_weight 1922.14
_space_group_crystal_system trigonal
_space_group_IT_number 167
_space_group_name_Hall '-R 3 2"c'
_space_group_name_H-M_alt 'R -3 c :H'
_symmetry_space_group_name_Hall '-R 3 2"c'
_symmetry_space_group_name_H-M 'R -3 c :H'
_atom_sites_solution_hydrogens geom
_audit_creation_method SHELXL-2016/4
_cell_angle_alpha 90
_cell_angle_beta 90
_cell_angle_gamma 120
_cell_formula_units_Z 6
_cell_length_a 14.3430(2)
_cell_length_b 14.3430(2)
_cell_length_c 48.4451(9)
_cell_measurement_reflns_used 6285
_cell_measurement_temperature 100(2)
_cell_measurement_theta_max 72.8000
_cell_measurement_theta_min 3.9770
_cell_volume 8631.0(2)
_computing_structure_refinement 'SHELXL-2016/4 (Sheldrick, 2016)'
_diffrn_ambient_temperature 100(2)
_diffrn_measured_fraction_theta_full 1.000
_diffrn_measured_fraction_theta_max 0.990
_diffrn_measurement_device_type 'SuperNova, Dual, Cu at zero, Atlas'
_diffrn_measurement_method '\w scans'
_diffrn_radiation_type CuK\a
_diffrn_radiation_wavelength 1.54184
_diffrn_reflns_av_R_equivalents 0.0313
_diffrn_reflns_av_unetI/netI 0.0185
_diffrn_reflns_Laue_measured_fraction_full 1.000
_diffrn_reflns_Laue_measured_fraction_max 0.990
_diffrn_reflns_limit_h_max 16
_diffrn_reflns_limit_h_min -17
_diffrn_reflns_limit_k_max 17
_diffrn_reflns_limit_k_min -17
_diffrn_reflns_limit_l_max 60
_diffrn_reflns_limit_l_min -32
_diffrn_reflns_number 11044
_diffrn_reflns_point_group_measured_fraction_full 1.000
_diffrn_reflns_point_group_measured_fraction_max 0.990
_diffrn_reflns_theta_full 67.684
_diffrn_reflns_theta_max 73.306
_diffrn_reflns_theta_min 4.000
_diffrn_source 'sealed X-ray tube'
_exptl_absorpt_coefficient_mu 32.734
_exptl_absorpt_correction_T_max 1.00000
_exptl_absorpt_correction_T_min 0.51103
_exptl_absorpt_correction_type multi-scan
_exptl_crystal_colour colorless
_exptl_crystal_density_diffrn 2.219
_exptl_crystal_description block
_exptl_crystal_F_000 5310
_exptl_crystal_size_max 0.2
_exptl_crystal_size_mid 0.1
_exptl_crystal_size_min 0.1
_refine_diff_density_max 3.686
_refine_diff_density_min -0.996
_refine_diff_density_rms 0.239
_refine_ls_extinction_method none
_refine_ls_goodness_of_fit_ref 1.125
_refine_ls_hydrogen_treatment constr
_refine_ls_matrix_type full
_refine_ls_number_parameters 90
_refine_ls_number_reflns 1922
_refine_ls_number_restraints 0
_refine_ls_restrained_S_all 1.125
_refine_ls_R_factor_all 0.0366
_refine_ls_R_factor_gt 0.0355
_refine_ls_shift/su_max 0.001
_refine_ls_shift/su_mean 0.000
_refine_ls_structure_factor_coef Fsqd
_refine_ls_weighting_details 'w=1/[\s^2^(Fo^2^)+(0.0731P)^2^+128.3321P] where P=(Fo^2^+2Fc^2^)/3'
_refine_ls_weighting_scheme calc
_refine_ls_wR_factor_gt 0.1116
_refine_ls_wR_factor_ref 0.1128
_reflns_Friedel_coverage 0.000
_reflns_number_gt 1848
_reflns_number_total 1922
_reflns_threshold_expression 'I > 2\s(I)'
_cod_data_source_file cm7b01790_si_003.cif
_cod_data_source_block 1-NH4
_cod_depositor_comments 'Adding full bibliography for 4002860--4002865.cif.'
_cod_original_cell_volume 8631.0(3)
_cod_database_code 4002863
_shelx_shelxl_version_number 2016/4
_shelx_space_group_comment
;
The symmetry employed for this shelxl refinement is uniquely defined
by the following loop, which should always be used as a source of
symmetry information in preference to the above space-group names.
They are only intended as comments.
;

loop_
_space_group_symop_operation_xyz
'x, y, z'
'-y, x-y, z'
'-x+y, -x, z'
'x-y, -y, -z+1/2'
'-x, -x+y, -z+1/2'
'y, x, -z+1/2'
'x+2/3, y+1/3, z+1/3'
'-y+2/3, x-y+1/3, z+1/3'
'-x+y+2/3, -x+1/3, z+1/3'
'x-y+2/3, -y+1/3, -z+5/6'
'-x+2/3, -x+y+1/3, -z+5/6'
'y+2/3, x+1/3, -z+5/6'
'x+1/3, y+2/3, z+2/3'
'-y+1/3, x-y+2/3, z+2/3'
'-x+y+1/3, -x+2/3, z+2/3'
'x-y+1/3, -y+2/3, -z+7/6'
'-x+1/3, -x+y+2/3, -z+7/6'
'y+1/3, x+2/3, -z+7/6'
'-x, -y, -z'
'y, -x+y, -z'
'x-y, x, -z'
'-x+y, y, z-1/2'
'x, x-y, z-1/2'
'-y, -x, z-1/2'
'-x+2/3, -y+1/3, -z+1/3'
'y+2/3, -x+y+1/3, -z+1/3'
'x-y+2/3, x+1/3, -z+1/3'
'-x+y+2/3, y+1/3, z-1/6'
'x+2/3, x-y+1/3, z-1/6'
'-y+2/3, -x+1/3, z-1/6'
'-x+1/3, -y+2/3, -z+2/3'
'y+1/3, -x+y+2/3, -z+2/3'
'x-y+1/3, x+2/3, -z+2/3'
'-x+y+1/3, y+2/3, z+1/6'
'x+1/3, x-y+2/3, z+1/6'
'-y+1/3, -x+2/3, z+1/6'

loop_
_atom_site_label
_atom_site_type_symbol
_atom_site_fract_x
_atom_site_fract_y
_atom_site_fract_z
_atom_site_U_iso_or_equiv
_atom_site_adp_type
_atom_site_occupancy
_atom_site_site_symmetry_order
_atom_site_calc_flag
_atom_site_refinement_flags_posn
_atom_site_refinement_flags_adp
_atom_site_refinement_flags_occupancy
I1 I 1.000000 1.000000 0.500000 0.0120(2) Uani 1 6 d S T P
I2 I 1.04640(3) 0.84233(3) 0.42765(2) 0.01695(17) Uani 1 1 d . . .
CU3 Cu 0.90419(7) 0.87632(7) 0.45164(2) 0.0207(2) Uani 1 1 d . . .
P11 P 0.666667 0.333333 0.48341(5) 0.0120(4) Uani 1 3 d S T P
C6 C 0.7216(4) 0.5447(4) 0.47701(12) 0.0143(11) Uani 1 1 d . . .
N10 N 0.7299(4) 0.4543(4) 0.46946(9) 0.0137(9) Uani 1 1 d . . .
H10 H 0.773798 0.463388 0.455726 0.016 Uiso 1 1 calc R U .
N4 N 0.7909(4) 0.7330(4) 0.46927(10) 0.0171(9) Uani 1 1 d . . .
C5 C 0.7877(4) 0.6411(4) 0.46315(11) 0.0138(10) Uani 1 1 d . . .
H5 H 0.832314 0.640949 0.448681 0.017 Uiso 1 1 calc R U .
C7 C 0.6552(5) 0.5446(5) 0.49758(14) 0.0222(12) Uani 1 1 d . . .
H7 H 0.609429 0.480547 0.507484 0.027 Uiso 1 1 calc R U .
C8 C 0.6565(5) 0.6394(5) 0.50351(15) 0.0281(14) Uani 1 1 d . . .
H8 H 0.611226 0.641103 0.517580 0.034 Uiso 1 1 calc R U .
C9 C 0.7241(5) 0.7320(5) 0.48885(14) 0.0237(13) Uani 1 1 d . . .
H9 H 0.723145 0.796409 0.492750 0.028 Uiso 1 1 calc R U .
O1 O 0.666667 0.333333 0.51385(15) 0.0205(15) Uani 1 3 d S T P

loop_
_atom_site_aniso_label
_atom_site_aniso_U_11
_atom_site_aniso_U_22
_atom_site_aniso_U_33
_atom_site_aniso_U_23
_atom_site_aniso_U_13
_atom_site_aniso_U_12
I1 0.0111(3) 0.0111(3) 0.0137(4) 0.000 0.000 0.00555(13)
I2 0.0162(2) 0.0146(2) 0.0198(2) -0.00301(12) -0.00316(12) 0.00753(15)
CU3 0.0197(4) 0.0123(4) 0.0301(5) 0.0032(3) 0.0010(3) 0.0081(3)
P11 0.0099(6) 0.0099(6) 0.0160(11) 0.000 0.000 0.0050(3)
C6 0.010(2) 0.010(2) 0.023(3) -0.0029(19) -0.003(2) 0.005(2)
N10 0.012(2) 0.009(2) 0.019(2) -0.0005(17) 0.0020(17) 0.0048(17)
N4 0.014(2) 0.012(2) 0.023(2) -0.0024(18) -0.0026(18) 0.0055(18)
C5 0.012(2) 0.012(2) 0.018(2) -0.0030(19) -0.004(2) 0.006(2)
C7 0.016(3) 0.012(3) 0.036(3) 0.000(2) 0.007(2) 0.005(2)
C8 0.024(3) 0.019(3) 0.041(4) -0.003(3) 0.013(3) 0.011(3)
C9 0.021(3) 0.016(3) 0.038(3) -0.002(2) 0.007(3) 0.012(2)
O1 0.022(2) 0.022(2) 0.017(3) 0.000 0.000 0.0112(11)

loop_
_atom_type_symbol
_atom_type_description
_atom_type_scat_dispersion_real
_atom_type_scat_dispersion_imag
_atom_type_scat_source
C C 0.0181 0.0091 'International Tables Vol C Tables 4.2.6.8 and 6.1.1.4'
H H 0.0000 0.0000 'International Tables Vol C Tables 4.2.6.8 and 6.1.1.4'
O O 0.0492 0.0322 'International Tables Vol C Tables 4.2.6.8 and 6.1.1.4'
Cu Cu -1.9646 0.5888 'International Tables Vol C Tables 4.2.6.8 and 6.1.1.4'
I I -0.3257 6.8362 'International Tables Vol C Tables 4.2.6.8 and 6.1.1.4'
N N 0.0311 0.0180 'International Tables Vol C Tables 4.2.6.8 and 6.1.1.4'
P P 0.2955 0.4335 'International Tables Vol C Tables 4.2.6.8 and 6.1.1.4'

loop_
_geom_angle_atom_site_label_1
_geom_angle_atom_site_label_2
_geom_angle_atom_site_label_3
_geom_angle
_geom_angle_site_symmetry_1
_geom_angle_site_symmetry_3
CU3 I1 CU3 180.00(5) . 19_776
CU3 I1 CU3 121.21(3) . 21_656
CU3 I1 CU3 58.79(3) 19_776 21_656
CU3 I1 CU3 58.79(3) . 3_675
CU3 I1 CU3 121.21(3) 19_776 3_675
CU3 I1 CU3 180.00(2) 21_656 3_675
CU3 I1 CU3 58.79(3) . 2_765
CU3 I1 CU3 121.21(3) 19_776 2_765
CU3 I1 CU3 121.21(3) 21_656 2_765
CU3 I1 CU3 58.79(3) 3_675 2_765
CU3 I1 CU3 121.21(3) . 20_566
CU3 I1 CU3 58.79(3) 19_776 20_566
CU3 I1 CU3 58.79(3) 21_656 20_566
CU3 I1 CU3 121.21(3) 3_675 20_566
CU3 I1 CU3 180.0 2_765 20_566
CU3 I2 CU3 65.11(4) 2_765 .
N4 CU3 I2 105.65(14) . 3_675
N4 CU3 I2 107.44(14) . .
I2 CU3 I2 125.08(4) 3_675 .
N4 CU3 CU3 141.31(14) . 3_675
I2 CU3 CU3 57.55(3) 3_675 3_675
I2 CU3 CU3 110.35(3) . 3_675
N4 CU3 CU3 142.73(14) . 2_765
I2 CU3 CU3 110.53(3) 3_675 2_765
I2 CU3 CU3 57.34(3) . 2_765
CU3 CU3 CU3 60.0 3_675 2_765
N4 CU3 I1 100.06(14) . .
I2 CU3 I1 107.98(3) 3_675 .
I2 CU3 I1 107.81(3) . .
CU3 CU3 I1 60.609(14) 3_675 .
CU3 CU3 I1 60.608(14) 2_765 .
O1 P11 N10 114.22(17) . 3_665
O1 P11 N10 114.22(18) . .
N10 P11 N10 104.3(2) 3_665 .
O1 P11 N10 114.22(18) . 2_655
N10 P11 N10 104.3(2) 3_665 2_655
N10 P11 N10 104.3(2) . 2_655
C7 C6 C5 118.4(5) . .
C7 C6 N10 124.3(5) . .
C5 C6 N10 117.3(5) . .
C6 N10 P11 127.4(4) . .
C5 N4 C9 118.4(5) . .
C5 N4 CU3 121.0(4) . .
C9 N4 CU3 120.4(4) . .
N4 C5 C6 123.0(5) . .
C6 C7 C8 118.7(6) . .
C7 C8 C9 119.7(6) . .
N4 C9 C8 121.8(5) . .

loop_
_geom_bond_atom_site_label_1
_geom_bond_atom_site_label_2
_geom_bond_distance
_geom_bond_site_symmetry_2
I1 CU3 2.8437(9) .
I1 CU3 2.8438(9) 19_776
I1 CU3 2.8438(9) 21_656
I1 CU3 2.8438(9) 3_675
I1 CU3 2.8438(9) 2_765
I1 CU3 2.8438(9) 20_566
I2 CU3 2.5906(9) 2_765
I2 CU3 2.5968(10) .
CU3 N4 2.063(5) .
CU3 I2 2.5906(9) 3_675
CU3 CU3 2.7914(15) 3_675
CU3 CU3 2.7915(15) 2_765
P11 O1 1.475(7) .
P11 N10 1.648(5) 3_665
P11 N10 1.648(5) .
P11 N10 1.648(5) 2_655
C6 C7 1.378(8) .
C6 C5 1.396(8) .
C6 N10 1.409(7) .
N4 C5 1.330(7) .
N4 C9 1.343(8) .
C7 C8 1.380(9) .
C8 C9 1.386(9) .
